data_4339321
loop_
_publ_author_name
'Reisner, Erwin'
'Telser, Joshua'
'Lippard, Stephen J.'

_publ_section_title
;
 A planar carboxylate-rich tetraironII complex and its conversion to
 linear triironII and paddlewheel diironII complexes.
;
_journal_issue 25
_journal_name_full 'Inorganic chemistry'
_journal_page_first 10754
_journal_page_last 10770
_journal_paper_doi 10.1021/ic701663j
_journal_volume 46
_journal_year 2007
_chemical_formula_moiety 'C118 H84 Fe4 N4 O16, 2(C H2 Cl2)'
_chemical_formula_sum 'C120 H88 Cl4 Fe4 N4 O16'
_chemical_formula_weight 2207.14
_chemical_name_common '[Fe4(O2Cbiph)8(Hind)2]'
_chemical_name_systematic
;

 ?

;
_space_group_IT_number 2
_symmetry_cell_setting triclinic
_symmetry_space_group_name_Hall '-P 1'
_symmetry_space_group_name_H-M 'P -1'
_atom_sites_solution_hydrogens geom
_atom_sites_solution_primary direct
_atom_sites_solution_secondary difmap
_audit_creation_method SHELXL-97
_cell_angle_alpha 109.966(2)
_cell_angle_beta 96.596(2)
_cell_angle_gamma 115.812(2)
_cell_formula_units_Z 1
_cell_length_a 14.0208(15)
_cell_length_b 14.2725(15)
_cell_length_c 15.7331(16)
_cell_measurement_reflns_used 6953
_cell_measurement_temperature 110(2)
_cell_measurement_theta_max 28.28
_cell_measurement_theta_min 2.40
_cell_volume 2531.4(5)
_computing_cell_refinement 'Bruker SMART'
_computing_data_collection 'Bruker SMART'
_computing_data_reduction 'Bruker SAINT'
_computing_molecular_graphics 'Bruker SHELXTL'
_computing_publication_material 'Bruker SHELXTL'
_computing_structure_refinement 'SHELXL-97 (Sheldrick, 1997)'
_computing_structure_solution 'SHELXS-97 (Sheldrick, 1990)'
_diffrn_ambient_temperature 110(2)
_diffrn_measured_fraction_theta_full 0.996
_diffrn_measured_fraction_theta_max 0.996
_diffrn_measurement_device_type 'CCD area detector'
_diffrn_measurement_method 'phi and omega scans'
_diffrn_radiation_monochromator graphite
_diffrn_radiation_source 'fine-focus sealed tube'
_diffrn_radiation_type MoK\a
_diffrn_radiation_wavelength 0.71073
_diffrn_reflns_av_R_equivalents 0.0333
_diffrn_reflns_av_sigmaI/netI 0.0291
_diffrn_reflns_limit_h_max 17
_diffrn_reflns_limit_h_min -17
_diffrn_reflns_limit_k_max 17
_diffrn_reflns_limit_k_min -17
_diffrn_reflns_limit_l_max 19
_diffrn_reflns_limit_l_min -19
_diffrn_reflns_number 37310
_diffrn_reflns_theta_full 25.68
_diffrn_reflns_theta_max 25.68
_diffrn_reflns_theta_min 2.08
_exptl_absorpt_coefficient_mu 0.739
_exptl_absorpt_correction_T_max 0.8663
_exptl_absorpt_correction_T_min 0.8087
_exptl_absorpt_correction_type empirical
_exptl_absorpt_process_details SADABS
_exptl_crystal_colour colorless-green
_exptl_crystal_density_diffrn 1.448
_exptl_crystal_density_method 'not measured'
_exptl_crystal_description block
_exptl_crystal_F_000 1136
_exptl_crystal_size_max 0.30
_exptl_crystal_size_mid 0.25
_exptl_crystal_size_min 0.20
_refine_diff_density_max 1.637
_refine_diff_density_min -0.675
_refine_diff_density_rms 0.075
_refine_ls_extinction_method none
_refine_ls_goodness_of_fit_ref 1.038
_refine_ls_hydrogen_treatment constr
_refine_ls_matrix_type full
_refine_ls_number_parameters 667
_refine_ls_number_reflns 9579
_refine_ls_number_restraints 0
_refine_ls_restrained_S_all 1.038
_refine_ls_R_factor_all 0.0480
_refine_ls_R_factor_gt 0.0434
_refine_ls_shift/su_max 0.000
_refine_ls_shift/su_mean 0.000
_refine_ls_structure_factor_coef Fsqd
_refine_ls_weighting_details 'calc w=1/[\s^2^(Fo^2^)+(0.0521P)^2^+3.3915P] where P=(Fo^2^+2Fc^2^)/3'
_refine_ls_weighting_scheme calc
_refine_ls_wR_factor_gt 0.1075
_refine_ls_wR_factor_ref 0.1108
_reflns_number_gt 8647
_reflns_number_total 9579
_reflns_threshold_expression >2sigma(I)
_cod_data_source_file ic701663j-file003.cif
_cod_data_source_block 2
_cod_depositor_comments
;
The following automatic conversions were performed:

'_symmetry_cell_setting' value 'Triclinic' changed to 'triclinic'
according to
/usr/data/users/saulius/automatic-downloads/retrospective/ACS/lib/dictionaries/cif_core.dic
dictionary named 'cif_core.dic' version 2.4.2 from 2011-04-26.

Automatic conversion script
Id: cif_fix_values 2281 2013-09-26 08:29:07Z andrius 
;
_cod_original_sg_symbol_H-M P-1
_cod_database_code 4339321

loop_
_symmetry_equiv_pos_as_xyz
'x, y, z'
'-x, -y, -z'

loop_
_atom_site_label
_atom_site_type_symbol
_atom_site_fract_x
_atom_site_fract_y
_atom_site_fract_z
_atom_site_U_iso_or_equiv
_atom_site_adp_type
_atom_site_occupancy
_atom_site_symmetry_multiplicity
_atom_site_calc_flag
_atom_site_refinement_flags
Fe1 Fe 0.29995(3) 0.20602(3) 0.28988(2) 0.01606(9) Uani 1 1 d .
Fe2 Fe 0.45798(3) 0.35823(3) 0.47263(2) 0.01541(9) Uani 1 1 d .
N1 N 0.19701(17) 0.06839(17) 0.15954(14) 0.0215(4) Uani 1 1 d .
O1 O 0.45191(13) 0.47683(13) 0.41398(11) 0.0179(3) Uani 1 1 d .
O2 O 0.34147(13) 0.35368(13) 0.26472(11) 0.0181(3) Uani 1 1 d .
O3 O 0.57662(14) 0.35872(14) 0.40689(12) 0.0224(4) Uani 1 1 d .
O4 O 0.44388(13) 0.21611(14) 0.27130(12) 0.0214(4) Uani 1 1 d .
O5 O 0.43067(14) 0.20852(14) 0.47286(12) 0.0214(4) Uani 1 1 d .
O6 O 0.27974(13) 0.08450(14) 0.34455(11) 0.0192(3) Uani 1 1 d .
O7 O 0.31145(13) 0.33477(14) 0.49459(12) 0.0214(4) Uani 1 1 d .
O8 O 0.18717(13) 0.23089(14) 0.34938(11) 0.0198(3) Uani 1 1 d .
N2 N 0.10482(19) -0.02493(19) 0.15157(17) 0.0330(5) Uani 1 1 d .
H1B H 0.0882 -0.0397 0.1995 0.040 Uiso 1 1 calc R
C1 C 0.1954(2) 0.0618(3) 0.07331(18) 0.0306(6) Uani 1 1 d .
H1A H 0.2508 0.1165 0.0586 0.037 Uiso 1 1 calc R
C2 C 0.0966(3) -0.0414(3) 0.0064(2) 0.0433(8) Uani 1 1 d .
C3 C 0.0448(4) -0.0957(4) -0.0948(3) 0.0676(13) Uani 1 1 d .
H3A H 0.0782 -0.0648 -0.1354 0.081 Uiso 1 1 calc R
C4 C -0.0607(3) -0.1995(3) -0.1299(2) 0.0511(10) Uani 1 1 d .
H4A H -0.0971 -0.2405 -0.1966 0.061 Uiso 1 1 calc R
C5 C -0.1123(4) -0.2434(4) -0.0723(3) 0.0672(12) Uani 1 1 d .
H5A H -0.1845 -0.3106 -0.1000 0.081 Uiso 1 1 calc R
C6 C -0.0649(3) -0.1953(3) 0.0197(3) 0.0639(12) Uani 1 1 d .
H6A H -0.1001 -0.2275 0.0590 0.077 Uiso 1 1 calc R
C7 C 0.0406(3) -0.0937(2) 0.0580(2) 0.0415(8) Uani 1 1 d .
C21 C 0.40832(19) 0.4526(2) 0.32719(16) 0.0171(5) Uani 1 1 d .
C22 C 0.4483(2) 0.5515(2) 0.30034(16) 0.0194(5) Uani 1 1 d .
C23 C 0.5604(2) 0.6057(2) 0.30548(17) 0.0246(5) Uani 1 1 d .
H23A H 0.6081 0.5841 0.3309 0.030 Uiso 1 1 calc R
C24 C 0.6030(2) 0.6904(2) 0.27394(19) 0.0311(6) Uani 1 1 d .
H24A H 0.6791 0.7259 0.2765 0.037 Uiso 1 1 calc R
C25 C 0.5338(3) 0.7227(2) 0.23878(19) 0.0333(6) Uani 1 1 d .
H25A H 0.5624 0.7805 0.2166 0.040 Uiso 1 1 calc R
C26 C 0.4236(2) 0.6718(2) 0.23552(18) 0.0291(6) Uani 1 1 d .
H26A H 0.3776 0.6965 0.2125 0.035 Uiso 1 1 calc R
C27 C 0.3780(2) 0.5847(2) 0.26535(17) 0.0220(5) Uani 1 1 d .
C28 C 0.2595(2) 0.5336(2) 0.26180(18) 0.0229(5) Uani 1 1 d .
C29 C 0.2238(2) 0.5081(2) 0.33437(18) 0.0245(5) Uani 1 1 d .
H29A H 0.2763 0.5215 0.3875 0.029 Uiso 1 1 calc R
C30 C 0.1128(2) 0.4634(2) 0.3298(2) 0.0319(6) Uani 1 1 d .
H30A H 0.0893 0.4458 0.3794 0.038 Uiso 1 1 calc R
C31 C 0.0358(2) 0.4442(2) 0.2528(2) 0.0338(6) Uani 1 1 d .
H31A H -0.0405 0.4133 0.2497 0.041 Uiso 1 1 calc R
C32 C 0.0699(2) 0.4698(2) 0.1812(2) 0.0336(6) Uani 1 1 d .
H32A H 0.0173 0.4574 0.1287 0.040 Uiso 1 1 calc R
C33 C 0.1805(2) 0.5135(2) 0.18531(19) 0.0284(6) Uani 1 1 d .
H33A H 0.2031 0.5303 0.1351 0.034 Uiso 1 1 calc R
C41 C 0.5440(2) 0.2829(2) 0.32240(17) 0.0192(5) Uani 1 1 d .
C42 C 0.6289(2) 0.2650(2) 0.27996(17) 0.0202(5) Uani 1 1 d .
C43 C 0.7175(2) 0.2747(2) 0.33925(19) 0.0250(5) Uani 1 1 d .
H43A H 0.7291 0.3044 0.4059 0.030 Uiso 1 1 calc R
C44 C 0.7891(2) 0.2421(3) 0.3032(2) 0.0316(6) Uani 1 1 d .
H44A H 0.8488 0.2481 0.3444 0.038 Uiso 1 1 calc R
C45 C 0.7730(2) 0.2005(2) 0.2064(2) 0.0327(6) Uani 1 1 d .
H45A H 0.8200 0.1750 0.1804 0.039 Uiso 1 1 calc R
C46 C 0.6884(2) 0.1960(2) 0.14734(19) 0.0287(6) Uani 1 1 d .
H46A H 0.6800 0.1700 0.0813 0.034 Uiso 1 1 calc R
C47 C 0.6152(2) 0.2285(2) 0.18218(18) 0.0219(5) Uani 1 1 d .
C48 C 0.5345(2) 0.2328(2) 0.11578(17) 0.0230(5) Uani 1 1 d .
C49 C 0.5208(2) 0.3287(2) 0.14270(18) 0.0242(5) Uani 1 1 d .
H49A H 0.5587 0.3884 0.2059 0.029 Uiso 1 1 calc R
C50 C 0.4532(2) 0.3387(3) 0.07928(19) 0.0309(6) Uani 1 1 d .
H50A H 0.4442 0.4043 0.0992 0.037 Uiso 1 1 calc R
C51 C 0.3989(2) 0.2533(3) -0.0127(2) 0.0354(6) Uani 1 1 d .
H51A H 0.3536 0.2608 -0.0568 0.042 Uiso 1 1 calc R
C52 C 0.4103(2) 0.1567(3) -0.0411(2) 0.0358(6) Uani 1 1 d .
H52A H 0.3719 0.0972 -0.1044 0.043 Uiso 1 1 calc R
C53 C 0.4776(2) 0.1466(2) 0.02252(19) 0.0300(6) Uani 1 1 d .
H53A H 0.4852 0.0801 0.0025 0.036 Uiso 1 1 calc R
C61 C 0.35166(19) 0.1075(2) 0.41531(16) 0.0180(5) Uani 1 1 d .
C62 C 0.34686(19) 0.0111(2) 0.43648(17) 0.0186(5) Uani 1 1 d .
C63 C 0.3877(2) 0.0368(2) 0.53146(17) 0.0229(5) Uani 1 1 d .
H63A H 0.4174 0.1134 0.5791 0.027 Uiso 1 1 calc R
C64 C 0.3859(2) -0.0467(2) 0.55775(18) 0.0259(5) Uani 1 1 d .
H64A H 0.4128 -0.0283 0.6229 0.031 Uiso 1 1 calc R
C65 C 0.3442(2) -0.1578(2) 0.48772(19) 0.0268(5) Uani 1 1 d .
H65A H 0.3444 -0.2156 0.5046 0.032 Uiso 1 1 calc R
C66 C 0.3024(2) -0.1847(2) 0.39374(19) 0.0246(5) Uani 1 1 d .
H66A H 0.2724 -0.2618 0.3469 0.029 Uiso 1 1 calc R
C67 C 0.30276(19) -0.1021(2) 0.36547(17) 0.0197(5) Uani 1 1 d .
C68 C 0.2638(2) -0.1389(2) 0.26105(17) 0.0220(5) Uani 1 1 d .
C69 C 0.1609(2) -0.2382(2) 0.20514(19) 0.0279(6) Uani 1 1 d .
H69A H 0.1140 -0.2792 0.2343 0.033 Uiso 1 1 calc R
C70 C 0.1264(2) -0.2778(2) 0.1071(2) 0.0344(6) Uani 1 1 d .
H70A H 0.0558 -0.3452 0.0697 0.041 Uiso 1 1 calc R
C71 C 0.1940(3) -0.2198(3) 0.06389(19) 0.0349(6) Uani 1 1 d .
H71A H 0.1706 -0.2477 -0.0033 0.042 Uiso 1 1 calc R
C72 C 0.2959(2) -0.1211(2) 0.11855(19) 0.0320(6) Uani 1 1 d .
H72A H 0.3422 -0.0803 0.0890 0.038 Uiso 1 1 calc R
C73 C 0.3310(2) -0.0811(2) 0.21638(18) 0.0260(5) Uani 1 1 d .
H73A H 0.4016 -0.0135 0.2533 0.031 Uiso 1 1 calc R
C81 C 0.21424(19) 0.28401(19) 0.43837(16) 0.0181(5) Uani 1 1 d .
C82 C 0.1271(2) 0.2924(2) 0.48162(16) 0.0200(5) Uani 1 1 d .
C83 C 0.1541(2) 0.4015(2) 0.54692(19) 0.0270(5) Uani 1 1 d .
H83A H 0.2273 0.4653 0.5659 0.032 Uiso 1 1 calc R
C84 C 0.0753(2) 0.4179(2) 0.5844(2) 0.0341(6) Uani 1 1 d .
H84A H 0.0938 0.4931 0.6279 0.041 Uiso 1 1 calc R
C85 C -0.0307(2) 0.3245(2) 0.5585(2) 0.0315(6) Uani 1 1 d .
H85A H -0.0852 0.3355 0.5841 0.038 Uiso 1 1 calc R
C86 C -0.0570(2) 0.2154(2) 0.49547(18) 0.0250(5) Uani 1 1 d .
H86A H -0.1296 0.1516 0.4789 0.030 Uiso 1 1 calc R
C87 C 0.02066(19) 0.1970(2) 0.45566(17) 0.0208(5) Uani 1 1 d .
C88 C -0.0098(2) 0.0775(2) 0.39166(17) 0.0220(5) Uani 1 1 d .
C89 C 0.0558(2) 0.0322(2) 0.40956(19) 0.0260(5) Uani 1 1 d .
H89A H 0.1223 0.0792 0.4621 0.031 Uiso 1 1 calc R
C90 C 0.0257(3) -0.0807(2) 0.3519(2) 0.0342(6) Uani 1 1 d .
H90A H 0.0712 -0.1107 0.3650 0.041 Uiso 1 1 calc R
C91 C -0.0712(3) -0.1499(2) 0.2748(2) 0.0404(7) Uani 1 1 d .
H91A H -0.0924 -0.2274 0.2351 0.048 Uiso 1 1 calc R
C92 C -0.1362(2) -0.1054(3) 0.2564(2) 0.0415(7) Uani 1 1 d .
H92A H -0.2022 -0.1524 0.2033 0.050 Uiso 1 1 calc R
C93 C -0.1069(2) 0.0071(2) 0.3144(2) 0.0323(6) Uani 1 1 d .
H93A H -0.1532 0.0364 0.3013 0.039 Uiso 1 1 calc R
C1S C -0.2761(3) 0.4430(3) 0.0419(2) 0.0436(8) Uani 1 1 d .
H1SA H -0.2442 0.4162 -0.0077 0.052 Uiso 1 1 calc R
H1SB H -0.3466 0.3753 0.0335 0.052 Uiso 1 1 calc R
Cl1 Cl -0.30446(9) 0.54532(8) 0.02718(7) 0.0586(2) Uani 1 1 d .
Cl2 Cl -0.18242(9) 0.50012(9) 0.15450(9) 0.0770(4) Uani 1 1 d .

loop_
_atom_site_aniso_label
_atom_site_aniso_U_11
_atom_site_aniso_U_22
_atom_site_aniso_U_33
_atom_site_aniso_U_23
_atom_site_aniso_U_13
_atom_site_aniso_U_12
Fe1 0.01598(17) 0.01508(17) 0.01649(17) 0.00564(13) 0.00577(13) 0.00817(14)
Fe2 0.01518(17) 0.01254(16) 0.01597(17) 0.00467(13) 0.00566(13) 0.00601(13)
N1 0.0226(10) 0.0186(10) 0.0184(10) 0.0047(8) 0.0031(8) 0.0099(9)
O1 0.0196(8) 0.0146(8) 0.0152(8) 0.0049(6) 0.0040(6) 0.0067(7)
O2 0.0204(8) 0.0153(8) 0.0150(8) 0.0049(7) 0.0038(7) 0.0079(7)
O3 0.0223(8) 0.0211(9) 0.0246(9) 0.0093(7) 0.0120(7) 0.0109(7)
O4 0.0193(8) 0.0244(9) 0.0231(8) 0.0107(7) 0.0094(7) 0.0122(7)
O5 0.0222(8) 0.0147(8) 0.0235(9) 0.0074(7) 0.0048(7) 0.0077(7)
O6 0.0203(8) 0.0184(8) 0.0206(8) 0.0096(7) 0.0066(7) 0.0104(7)
O7 0.0171(8) 0.0237(9) 0.0216(8) 0.0084(7) 0.0080(7) 0.0096(7)
O8 0.0204(8) 0.0218(9) 0.0202(8) 0.0093(7) 0.0096(7) 0.0124(7)
N2 0.0303(12) 0.0242(12) 0.0333(13) 0.0068(10) 0.0019(10) 0.0114(10)
C1 0.0387(15) 0.0440(16) 0.0227(13) 0.0143(12) 0.0129(12) 0.0312(14)
C2 0.0551(19) 0.054(2) 0.0236(14) -0.0022(14) -0.0027(14) 0.0482(18)
C3 0.097(3) 0.097(3) 0.0388(19) 0.010(2) 0.013(2) 0.090(3)
C4 0.052(2) 0.0453(19) 0.0299(16) -0.0186(15) -0.0180(15) 0.0373(18)
C5 0.067(3) 0.048(2) 0.070(3) 0.005(2) -0.001(2) 0.037(2)
C6 0.045(2) 0.0280(17) 0.080(3) -0.0007(17) -0.0195(19) 0.0158(15)
C7 0.0333(16) 0.0220(14) 0.0510(19) 0.0016(13) -0.0090(14) 0.0158(13)
C21 0.0171(11) 0.0189(11) 0.0180(11) 0.0077(9) 0.0084(9) 0.0109(10)
C22 0.0247(12) 0.0169(11) 0.0141(11) 0.0056(9) 0.0086(9) 0.0089(10)
C23 0.0261(13) 0.0231(13) 0.0191(12) 0.0071(10) 0.0086(10) 0.0093(11)
C24 0.0317(14) 0.0266(14) 0.0257(13) 0.0112(11) 0.0144(12) 0.0064(12)
C25 0.0470(17) 0.0240(14) 0.0268(14) 0.0164(11) 0.0179(13) 0.0108(13)
C26 0.0416(16) 0.0235(13) 0.0232(13) 0.0118(11) 0.0104(12) 0.0161(12)
C27 0.0301(13) 0.0165(11) 0.0180(11) 0.0065(9) 0.0084(10) 0.0113(10)
C28 0.0305(13) 0.0160(11) 0.0250(12) 0.0073(10) 0.0096(11) 0.0152(10)
C29 0.0309(13) 0.0232(13) 0.0261(13) 0.0106(10) 0.0117(11) 0.0185(11)
C30 0.0386(15) 0.0318(15) 0.0393(16) 0.0179(13) 0.0232(13) 0.0248(13)
C31 0.0289(14) 0.0306(15) 0.0402(16) 0.0078(12) 0.0124(12) 0.0194(12)
C32 0.0339(15) 0.0333(15) 0.0330(15) 0.0078(12) 0.0041(12) 0.0232(13)
C33 0.0367(15) 0.0258(13) 0.0265(13) 0.0110(11) 0.0087(11) 0.0194(12)
C41 0.0230(12) 0.0186(12) 0.0242(12) 0.0135(10) 0.0123(10) 0.0129(10)
C42 0.0218(12) 0.0178(11) 0.0264(12) 0.0117(10) 0.0122(10) 0.0117(10)
C43 0.0265(13) 0.0279(13) 0.0286(13) 0.0174(11) 0.0123(11) 0.0156(11)
C44 0.0288(14) 0.0394(16) 0.0418(16) 0.0243(13) 0.0145(12) 0.0237(13)
C45 0.0326(14) 0.0356(15) 0.0467(17) 0.0201(13) 0.0229(13) 0.0265(13)
C46 0.0331(14) 0.0308(14) 0.0297(14) 0.0142(12) 0.0187(12) 0.0195(12)
C47 0.0238(12) 0.0193(12) 0.0262(12) 0.0117(10) 0.0120(10) 0.0114(10)
C48 0.0247(12) 0.0256(13) 0.0219(12) 0.0123(10) 0.0126(10) 0.0126(11)
C49 0.0272(13) 0.0289(13) 0.0204(12) 0.0117(11) 0.0111(10) 0.0157(11)
C50 0.0382(15) 0.0365(15) 0.0303(14) 0.0185(12) 0.0143(12) 0.0250(13)
C51 0.0375(16) 0.0485(18) 0.0271(14) 0.0198(13) 0.0077(12) 0.0253(14)
C52 0.0379(16) 0.0388(16) 0.0228(13) 0.0101(12) 0.0069(12) 0.0162(14)
C53 0.0364(15) 0.0287(14) 0.0263(13) 0.0101(11) 0.0128(12) 0.0184(12)
C61 0.0190(11) 0.0184(11) 0.0197(11) 0.0088(10) 0.0112(10) 0.0105(10)
C62 0.0158(11) 0.0178(11) 0.0230(12) 0.0098(10) 0.0076(9) 0.0081(9)
C63 0.0222(12) 0.0223(12) 0.0223(12) 0.0090(10) 0.0067(10) 0.0104(10)
C64 0.0249(13) 0.0320(14) 0.0250(13) 0.0176(11) 0.0087(10) 0.0137(11)
C65 0.0272(13) 0.0282(14) 0.0362(14) 0.0220(12) 0.0135(11) 0.0162(11)
C66 0.0236(12) 0.0208(12) 0.0320(14) 0.0128(11) 0.0122(11) 0.0116(10)
C67 0.0162(11) 0.0188(12) 0.0253(12) 0.0101(10) 0.0086(10) 0.0090(9)
C68 0.0279(13) 0.0187(12) 0.0224(12) 0.0067(10) 0.0076(10) 0.0159(11)
C69 0.0319(14) 0.0210(13) 0.0275(13) 0.0096(11) 0.0077(11) 0.0120(11)
C70 0.0383(16) 0.0242(14) 0.0279(14) 0.0036(11) 0.0003(12) 0.0141(12)
C71 0.0496(18) 0.0361(16) 0.0214(13) 0.0084(12) 0.0105(13) 0.0270(14)
C72 0.0422(16) 0.0347(15) 0.0282(14) 0.0148(12) 0.0188(13) 0.0240(13)
C73 0.0291(13) 0.0228(13) 0.0272(13) 0.0094(11) 0.0115(11) 0.0146(11)
C81 0.0202(11) 0.0153(11) 0.0207(12) 0.0093(9) 0.0091(10) 0.0087(9)
C82 0.0203(12) 0.0238(12) 0.0181(11) 0.0100(10) 0.0078(10) 0.0117(10)
C83 0.0238(13) 0.0215(13) 0.0297(13) 0.0073(11) 0.0117(11) 0.0087(11)
C84 0.0372(15) 0.0269(14) 0.0375(15) 0.0085(12) 0.0203(13) 0.0178(13)
C85 0.0286(14) 0.0363(15) 0.0372(15) 0.0162(13) 0.0203(12) 0.0201(12)
C86 0.0187(12) 0.0289(13) 0.0292(13) 0.0147(11) 0.0105(10) 0.0112(11)
C87 0.0187(11) 0.0235(12) 0.0214(12) 0.0119(10) 0.0066(10) 0.0101(10)
C88 0.0195(12) 0.0229(12) 0.0221(12) 0.0107(10) 0.0116(10) 0.0076(10)
C89 0.0263(13) 0.0249(13) 0.0290(13) 0.0135(11) 0.0143(11) 0.0123(11)
C90 0.0412(16) 0.0274(14) 0.0446(17) 0.0210(13) 0.0264(14) 0.0189(13)
C91 0.0445(17) 0.0187(14) 0.0441(17) 0.0091(13) 0.0236(15) 0.0061(13)
C92 0.0286(15) 0.0329(16) 0.0348(16) 0.0039(13) 0.0068(13) 0.0021(13)
C93 0.0225(13) 0.0308(15) 0.0325(15) 0.0101(12) 0.0076(11) 0.0078(11)
C1S 0.0520(19) 0.0416(18) 0.055(2) 0.0292(16) 0.0295(17) 0.0287(16)
Cl1 0.0764(6) 0.0543(5) 0.0618(6) 0.0320(5) 0.0173(5) 0.0425(5)
Cl2 0.0531(6) 0.0608(6) 0.1072(9) 0.0419(6) -0.0085(6) 0.0253(5)

loop_
_atom_type_symbol
_atom_type_description
_atom_type_scat_dispersion_real
_atom_type_scat_dispersion_imag
_atom_type_scat_source
C C 0.0033 0.0016 'International Tables Vol C Tables 4.2.6.8 and 6.1.1.4'
H H 0.0000 0.0000 'International Tables Vol C Tables 4.2.6.8 and 6.1.1.4'
N N 0.0061 0.0033 'International Tables Vol C Tables 4.2.6.8 and 6.1.1.4'
O O 0.0106 0.0060 'International Tables Vol C Tables 4.2.6.8 and 6.1.1.4'
Cl Cl 0.1484 0.1585 'International Tables Vol C Tables 4.2.6.8 and 6.1.1.4'
Fe Fe 0.3463 0.8444 'International Tables Vol C Tables 4.2.6.8 and 6.1.1.4'

loop_
_geom_angle_atom_site_label_1
_geom_angle_atom_site_label_2
_geom_angle_atom_site_label_3
_geom_angle
_geom_angle_site_symmetry_1
_geom_angle_site_symmetry_3
O4 Fe1 O8 162.47(7) . .
O4 Fe1 N1 96.17(7) . .
O8 Fe1 N1 101.12(7) . .
O4 Fe1 O6 89.40(6) . .
O8 Fe1 O6 88.35(6) . .
N1 Fe1 O6 87.92(7) . .
O4 Fe1 O2 89.37(7) . .
O8 Fe1 O2 89.23(6) . .
N1 Fe1 O2 104.10(7) . .
O6 Fe1 O2 167.97(6) . .
O4 Fe1 Fe2 76.02(5) . .
O8 Fe1 Fe2 86.46(5) . .
N1 Fe1 Fe2 166.24(6) . .
O6 Fe1 Fe2 80.77(5) . .
O2 Fe1 Fe2 87.33(4) . .
O5 Fe2 O7 92.77(7) . .
O5 Fe2 O3 88.71(7) . .
O7 Fe2 O3 162.03(7) . .
O5 Fe2 O1 127.91(7) . 2_666
O7 Fe2 O1 92.45(7) . 2_666
O3 Fe2 O1 100.75(7) . 2_666
O5 Fe2 O1 157.78(6) . .
O7 Fe2 O1 86.52(6) . .
O3 Fe2 O1 85.40(6) . .
O1 Fe2 O1 74.29(7) 2_666 .
O5 Fe2 Fe1 81.50(5) . .
O7 Fe2 Fe1 76.27(5) . .
O3 Fe2 Fe1 86.26(5) . .
O1 Fe2 Fe1 149.48(5) 2_666 .
O1 Fe2 Fe1 76.76(4) . .
C1 N1 N2 108.5(2) . .
C1 N1 Fe1 128.94(19) . .
N2 N1 Fe1 121.64(16) . .
C21 O1 Fe2 125.87(14) . 2_666
C21 O1 Fe2 128.30(14) . .
Fe2 O1 Fe2 105.71(7) 2_666 .
C21 O2 Fe1 121.68(15) . .
C41 O3 Fe2 117.85(15) . .
C41 O4 Fe1 132.81(16) . .
C61 O5 Fe2 127.09(15) . .
C61 O6 Fe1 122.01(15) . .
C81 O7 Fe2 132.37(15) . .
C81 O8 Fe1 119.24(15) . .
N1 N2 C7 110.3(2) . .
N1 N2 H1B 124.9 . .
C7 N2 H1B 124.9 . .
N1 C1 C2 108.3(3) . .
N1 C1 H1A 125.8 . .
C2 C1 H1A 125.8 . .
C7 C2 C1 106.4(3) . .
C7 C2 C3 117.6(4) . .
C1 C2 C3 136.0(4) . .
C4 C3 C2 115.0(4) . .
C4 C3 H3A 122.5 . .
C2 C3 H3A 122.5 . .
C5 C4 C3 123.4(3) . .
C5 C4 H4A 118.3 . .
C3 C4 H4A 118.3 . .
C6 C5 C4 121.9(4) . .
C6 C5 H5A 119.1 . .
C4 C5 H5A 119.1 . .
C5 C6 C7 117.1(5) . .
C5 C6 H6A 121.5 . .
C7 C6 H6A 121.5 . .
N2 C7 C2 106.5(3) . .
N2 C7 C6 128.4(4) . .
C2 C7 C6 125.0(3) . .
O2 C21 O1 124.2(2) . .
O2 C21 C22 118.8(2) . .
O1 C21 C22 116.8(2) . .
C23 C22 C27 120.2(2) . .
C23 C22 C21 116.2(2) . .
C27 C22 C21 123.4(2) . .
C24 C23 C22 120.7(3) . .
C24 C23 H23A 119.6 . .
C22 C23 H23A 119.6 . .
C25 C24 C23 119.3(3) . .
C25 C24 H24A 120.3 . .
C23 C24 H24A 120.3 . .
C26 C25 C24 120.5(2) . .
C26 C25 H25A 119.8 . .
C24 C25 H25A 119.8 . .
C25 C26 C27 121.4(3) . .
C25 C26 H26A 119.3 . .
C27 C26 H26A 119.3 . .
C26 C27 C22 117.9(2) . .
C26 C27 C28 119.6(2) . .
C22 C27 C28 122.5(2) . .
C33 C28 C29 118.2(2) . .
C33 C28 C27 119.5(2) . .
C29 C28 C27 122.3(2) . .
C30 C29 C28 120.6(2) . .
C30 C29 H29A 119.7 . .
C28 C29 H29A 119.7 . .
C29 C30 C31 120.1(3) . .
C29 C30 H30A 120.0 . .
C31 C30 H30A 120.0 . .
C32 C31 C30 119.9(3) . .
C32 C31 H31A 120.1 . .
C30 C31 H31A 120.1 . .
C31 C32 C33 120.1(3) . .
C31 C32 H32A 120.0 . .
C33 C32 H32A 120.0 . .
C32 C33 C28 121.2(3) . .
C32 C33 H33A 119.4 . .
C28 C33 H33A 119.4 . .
O4 C41 O3 124.8(2) . .
O4 C41 C42 116.4(2) . .
O3 C41 C42 118.8(2) . .
C43 C42 C47 120.0(2) . .
C43 C42 C41 117.6(2) . .
C47 C42 C41 122.1(2) . .
C44 C43 C42 121.2(2) . .
C44 C43 H43A 119.4 . .
C42 C43 H43A 119.4 . .
C43 C44 C45 119.2(2) . .
C43 C44 H44A 120.4 . .
C45 C44 H44A 120.4 . .
C44 C45 C46 120.0(2) . .
C44 C45 H45A 120.0 . .
C46 C45 H45A 120.0 . .
C45 C46 C47 121.7(2) . .
C45 C46 H46A 119.1 . .
C47 C46 H46A 119.1 . .
C46 C47 C42 117.7(2) . .
C46 C47 C48 118.1(2) . .
C42 C47 C48 123.9(2) . .
C49 C48 C53 118.0(2) . .
C49 C48 C47 120.4(2) . .
C53 C48 C47 121.4(2) . .
C50 C49 C48 121.3(2) . .
C50 C49 H49A 119.3 . .
C48 C49 H49A 119.3 . .
C51 C50 C49 119.9(3) . .
C51 C50 H50A 120.1 . .
C49 C50 H50A 120.1 . .
C50 C51 C52 120.0(3) . .
C50 C51 H51A 120.0 . .
C52 C51 H51A 120.0 . .
C53 C52 C51 120.1(3) . .
C53 C52 H52A 120.0 . .
C51 C52 H52A 120.0 . .
C52 C53 C48 120.8(3) . .
C52 C53 H53A 119.6 . .
C48 C53 H53A 119.6 . .
O6 C61 O5 124.9(2) . .
O6 C61 C62 119.4(2) . .
O5 C61 C62 115.7(2) . .
C63 C62 C67 119.6(2) . .
C63 C62 C61 117.3(2) . .
C67 C62 C61 123.0(2) . .
C64 C63 C62 121.4(2) . .
C64 C63 H63A 119.3 . .
C62 C63 H63A 119.3 . .
C63 C64 C65 119.0(2) . .
C63 C64 H64A 120.5 . .
C65 C64 H64A 120.5 . .
C66 C65 C64 120.2(2) . .
C66 C65 H65A 119.9 . .
C64 C65 H65A 119.9 . .
C65 C66 C67 121.8(2) . .
C65 C66 H66A 119.1 . .
C67 C66 H66A 119.1 . .
C66 C67 C62 117.9(2) . .
C66 C67 C68 117.1(2) . .
C62 C67 C68 124.9(2) . .
C73 C68 C69 118.5(2) . .
C73 C68 C67 121.6(2) . .
C69 C68 C67 119.7(2) . .
C70 C69 C68 120.5(3) . .
C70 C69 H69A 119.8 . .
C68 C69 H69A 119.8 . .
C71 C70 C69 120.3(3) . .
C71 C70 H70A 119.8 . .
C69 C70 H70A 119.8 . .
C70 C71 C72 119.7(3) . .
C70 C71 H71A 120.1 . .
C72 C71 H71A 120.1 . .
C71 C72 C73 120.3(3) . .
C71 C72 H72A 119.9 . .
C73 C72 H72A 119.9 . .
C72 C73 C68 120.7(3) . .
C72 C73 H73A 119.7 . .
C68 C73 H73A 119.7 . .
O8 C81 O7 124.7(2) . .
O8 C81 C82 118.5(2) . .
O7 C81 C82 116.8(2) . .
C83 C82 C87 120.2(2) . .
C83 C82 C81 117.0(2) . .
C87 C82 C81 122.7(2) . .
C84 C83 C82 120.5(2) . .
C84 C83 H83A 119.7 . .
C82 C83 H83A 119.7 . .
C83 C84 C85 119.8(3) . .
C83 C84 H84A 120.1 . .
C85 C84 H84A 120.1 . .
C86 C85 C84 119.9(2) . .
C86 C85 H85A 120.1 . .
C84 C85 H85A 120.1 . .
C85 C86 C87 121.3(2) . .
C85 C86 H86A 119.3 . .
C87 C86 H86A 119.3 . .
C86 C87 C82 118.2(2) . .
C86 C87 C88 119.4(2) . .
C82 C87 C88 122.3(2) . .
C89 C88 C93 118.6(2) . .
C89 C88 C87 120.7(2) . .
C93 C88 C87 120.6(2) . .
C90 C89 C88 120.9(3) . .
C90 C89 H89A 119.5 . .
C88 C89 H89A 119.5 . .
C89 C90 C91 119.9(3) . .
C89 C90 H90A 120.1 . .
C91 C90 H90A 120.1 . .
C92 C91 C90 119.5(3) . .
C92 C91 H91A 120.3 . .
C90 C91 H91A 120.3 . .
C91 C92 C93 120.8(3) . .
C91 C92 H92A 119.6 . .
C93 C92 H92A 119.6 . .
C92 C93 C88 120.3(3) . .
C92 C93 H93A 119.9 . .
C88 C93 H93A 119.9 . .
Cl1 C1S Cl2 111.81(19) . .
Cl1 C1S H1SA 109.3 . .
Cl2 C1S H1SA 109.3 . .
Cl1 C1S H1SB 109.3 . .
Cl2 C1S H1SB 109.3 . .
H1SA C1S H1SB 107.9 . .

loop_
_geom_bond_atom_site_label_1
_geom_bond_atom_site_label_2
_geom_bond_distance
_geom_bond_site_symmetry_2
Fe1 O4 2.0224(16) .
Fe1 O8 2.0259(16) .
Fe1 N1 2.061(2) .
Fe1 O6 2.1155(16) .
Fe1 O2 2.1193(16) .
Fe1 Fe2 2.8239(5) .
Fe2 O5 2.0012(16) .
Fe2 O7 2.0237(16) .
Fe2 O3 2.0559(17) .
Fe2 O1 2.0845(16) 2_666
Fe2 O1 2.2131(16) .
N1 C1 1.324(3) .
N1 N2 1.345(3) .
O1 C21 1.288(3) .
O1 Fe2 2.0845(16) 2_666
O2 C21 1.236(3) .
O3 C41 1.263(3) .
O4 C41 1.256(3) .
O5 C61 1.270(3) .
O6 C61 1.252(3) .
O7 C81 1.261(3) .
O8 C81 1.258(3) .
N2 C7 1.371(4) .
N2 H1B 0.8800 .
C1 C2 1.424(4) .
C1 H1A 0.9500 .
C2 C7 1.373(5) .
C2 C3 1.437(4) .
C3 C4 1.425(6) .
C3 H3A 0.9500 .
C4 C5 1.371(6) .
C4 H4A 0.9500 .
C5 C6 1.308(6) .
C5 H5A 0.9500 .
C6 C7 1.409(5) .
C6 H6A 0.9500 .
C21 C22 1.503(3) .
C22 C23 1.394(3) .
C22 C27 1.400(3) .
C23 C24 1.383(4) .
C23 H23A 0.9500 .
C24 C25 1.379(4) .
C24 H24A 0.9500 .
C25 C26 1.378(4) .
C25 H25A 0.9500 .
C26 C27 1.396(4) .
C26 H26A 0.9500 .
C27 C28 1.480(4) .
C28 C33 1.393(4) .
C28 C29 1.394(4) .
C29 C30 1.383(4) .
C29 H29A 0.9500 .
C30 C31 1.387(4) .
C30 H30A 0.9500 .
C31 C32 1.374(4) .
C31 H31A 0.9500 .
C32 C33 1.380(4) .
C32 H32A 0.9500 .
C33 H33A 0.9500 .
C41 C42 1.503(3) .
C42 C43 1.388(3) .
C42 C47 1.405(3) .
C43 C44 1.381(4) .
C43 H43A 0.9500 .
C44 C45 1.382(4) .
C44 H44A 0.9500 .
C45 C46 1.383(4) .
C45 H45A 0.9500 .
C46 C47 1.393(3) .
C46 H46A 0.9500 .
C47 C48 1.486(3) .
C48 C49 1.392(4) .
C48 C53 1.395(4) .
C49 C50 1.383(4) .
C49 H49A 0.9500 .
C50 C51 1.376(4) .
C50 H50A 0.9500 .
C51 C52 1.385(4) .
C51 H51A 0.9500 .
C52 C53 1.383(4) .
C52 H52A 0.9500 .
C53 H53A 0.9500 .
C61 C62 1.498(3) .
C62 C63 1.393(3) .
C62 C67 1.408(3) .
C63 C64 1.381(4) .
C63 H63A 0.9500 .
C64 C65 1.386(4) .
C64 H64A 0.9500 .
C65 C66 1.376(4) .
C65 H65A 0.9500 .
C66 C67 1.393(3) .
C66 H66A 0.9500 .
C67 C68 1.493(3) .
C68 C73 1.390(4) .
C68 C69 1.393(4) .
C69 C70 1.388(4) .
C69 H69A 0.9500 .
C70 C71 1.377(4) .
C70 H70A 0.9500 .
C71 C72 1.380(4) .
C71 H71A 0.9500 .
C72 C73 1.385(4) .
C72 H72A 0.9500 .
C73 H73A 0.9500 .
C81 C82 1.494(3) .
C82 C83 1.389(4) .
C82 C87 1.400(3) .
C83 C84 1.380(4) .
C83 H83A 0.9500 .
C84 C85 1.384(4) .
C84 H84A 0.9500 .
C85 C86 1.380(4) .
C85 H85A 0.9500 .
C86 C87 1.394(3) .
C86 H86A 0.9500 .
C87 C88 1.483(3) .
C88 C89 1.388(4) .
C88 C93 1.391(4) .
C89 C90 1.384(4) .
C89 H89A 0.9500 .
C90 C91 1.388(4) .
C90 H90A 0.9500 .
C91 C92 1.373(5) .
C91 H91A 0.9500 .
C92 C93 1.385(4) .
C92 H92A 0.9500 .
C93 H93A 0.9500 .
C1S Cl1 1.749(3) .
C1S Cl2 1.754(4) .
C1S H1SA 0.9900 .
C1S H1SB 0.9900 .
